data_4037691
loop_
_publ_author_name
'Bolte, Benoit'
'Bryan, Christopher S.'
'Sharp, Phillip P.'
'Sayyahi, Soheil'
'Rihouey, Charly'
'Kendrick, Amy'
'Lan, Ping'
'Banwell, Martin G.'
'Jackson, Colin J.'
'Fraser, Nicholas J.'
'Willis, Anthony C.'
'Ward, James S.'

_publ_section_title
;
 Total Syntheses of the 3H-Pyrrolo[2,3-c]quinolone-containing Alkaloids
 Marinoquinolines A-F, K and Aplidiopsamine A Using a Palladium-catalysed
 Ullmann Cross-coupling/Reductive Cyclization Pathway.
;
_journal_name_full 'The Journal of organic chemistry'
_journal_paper_doi 10.1021/acs.joc.9b02725
_journal_year 2019
_chemical_compound_source local
_chemical_formula_moiety 'C24 H19 N7 O5 S'
_chemical_formula_sum 'C24 H19 N7 O5 S'
_chemical_formula_weight 517.52
_space_group_IT_number 15
_space_group_name_Hall '-C 2yc'
_space_group_name_H-M_alt 'C 1 2/c 1'
_symmetry_cell_setting monoclinic
_symmetry_space_group_name_Hall '-C 2yc'
_symmetry_space_group_name_H-M 'C 1 2/c 1'
_atom_sites_solution_hydrogens geom
_atom_sites_solution_primary direct
_audit_creation_date 14-10-15
_audit_creation_method CRYSTALS_ver_14.40
_audit_update_record
;
2014-10-16 - Report on C24 H19 N7 O5 S 
             by Anthony C. Willis
             for   Benoit Bolte and Martin Banwell

2014-10-16 - passes checkcif tests with minor warnings  
;
_cell_angle_alpha 90
_cell_angle_beta 129.298(6)
_cell_angle_gamma 90
_cell_formula_units_Z 16
_cell_length_a 63.464(2)
_cell_length_b 6.8824(1)
_cell_length_c 30.4144(12)
_cell_measurement_reflns_used 16395
_cell_measurement_temperature 150
_cell_measurement_theta_max 72
_cell_measurement_theta_min 4
_cell_volume 10280.4(10)
_computing_cell_refinement 'CrysAlisPro (Agilent Technologies, 2014)'
_computing_data_collection
;
CrysAlisPro, Agilent Technologies,
Version 1.171.37.33d (release 23-04-2014 CrysAlis171 .NET)
(compiled Apr 23 2014,17:37:27)
;
_computing_data_reduction 'CrysAlisPro (Agilent Technologies, 2014)'
_computing_molecular_graphics 'PLATON (Spek, 2008)'
_computing_publication_material 'CRYSTALS (Betteridge et al., 2003)'
_computing_structure_refinement
;
CRYSTALS (Betteridge et al., 2003),
PLATON (Spek, 2008)


;
_computing_structure_solution 'Superflip (Palatinus & Chapuis, 2007)'
_diffrn_ambient_temperature 150
_diffrn_measured_fraction_theta_full 0.999
_diffrn_measured_fraction_theta_max 0.993
_diffrn_measurement_device Area
_diffrn_measurement_device_type 'SuperNova, Dual, Cu at zero, EosS2'
_diffrn_measurement_method \w
_diffrn_radiation_monochromator mirror
_diffrn_radiation_source 'Supernova (Cu) X-ray Source'
_diffrn_radiation_type 'Cu K\a'
_diffrn_radiation_wavelength 1.54184
_diffrn_reflns_av_R_equivalents 0.039
_diffrn_reflns_limit_h_max 78
_diffrn_reflns_limit_h_min -75
_diffrn_reflns_limit_k_max 8
_diffrn_reflns_limit_k_min -5
_diffrn_reflns_limit_l_max 37
_diffrn_reflns_limit_l_min -37
_diffrn_reflns_number 57418
_diffrn_reflns_theta_full 70.373
_diffrn_reflns_theta_max 71.997
_diffrn_reflns_theta_min 3.152
_diffrn_standards_number 0
_exptl_absorpt_coefficient_mu 1.536
_exptl_absorpt_correction_T_max 0.96
_exptl_absorpt_correction_T_min 0.84
_exptl_absorpt_correction_type multi-scan
_exptl_absorpt_process_details
;
CrysAlisPro, Agilent Technologies,
Version 1.171.37.33d (release 23-04-2014 CrysAlis171 .NET)
(compiled Apr 23 2014,17:37:27)
Empirical absorption correction using spherical harmonics,
 implemented in SCALE3 ABSPACK scaling algorithm.
;
_exptl_crystal_colour 'pale brown'
_exptl_crystal_density_diffrn 1.337
_exptl_crystal_density_method 'not measured'
_exptl_crystal_description plate
_exptl_crystal_F_000 4288
_exptl_crystal_size_max 0.208
_exptl_crystal_size_mid 0.124
_exptl_crystal_size_min 0.028
_platon_squeeze_details
;
PLATON (Spek, 2008)

;
_refine_diff_density_max 0.34
_refine_diff_density_min -0.45
_refine_ls_extinction_method None
_refine_ls_goodness_of_fit_ref 0.9816
_refine_ls_hydrogen_treatment constr
_refine_ls_matrix_type full
_refine_ls_number_parameters 731
_refine_ls_number_reflns 10055
_refine_ls_number_restraints 93
_refine_ls_R_factor_all 0.0472
_refine_ls_R_factor_gt 0.0403
_refine_ls_shift/su_max 0.0773438
_refine_ls_shift/su_mean 0.0013081
_refine_ls_structure_factor_coef Fsqd
_refine_ls_weighting_details
;
 Method= Modified Sheldrick 
 w=1/[\s^2^(F^2^) + ( 0.05P)^2^ +14.80P] 
 ,where P=(max(Fo^2^,0) + 2Fc^2^)/3 
;
_refine_ls_weighting_scheme calc
_refine_ls_wR_factor_all 0.1048
_refine_ls_wR_factor_gt 0.1003
_refine_ls_wR_factor_ref 0.1048
_reflns_limit_h_max 60
_reflns_limit_h_min -78
_reflns_limit_k_max 8
_reflns_limit_k_min 0
_reflns_limit_l_max 37
_reflns_limit_l_min 0
_reflns_number_gt 8743
_reflns_number_total 10061
_reflns_threshold_expression I>2.0\s(I)
_oxford_diffrn_Wilson_B_factor 2.25
_oxford_diffrn_Wilson_scale 0.44
_oxford_refine_ls_r_factor_ref 0.0472
_oxford_refine_ls_scale 1.555(5)
_oxford_reflns_number_all 10055
_oxford_reflns_threshold_expression_ref I>-10.0\s(I)
_oxford_structure_analysis_title 'Z:\ban1450SN\Tony_ban1450SN_data At 17:18 on'
_cod_data_source_file jo9b02725_si_016.cif
_cod_data_source_block ban1450SN
_cod_original_sg_symbol_Hall '-C 2yc '
_cod_original_sg_symbol_H-M 'C 2/c '
_cod_database_code 4037691

loop_
_symmetry_equiv_pos_as_xyz
x,y,z
-x,-y,-z
x+1/2,y+1/2,z
-x+1/2,-y+1/2,-z
x,-y,z+1/2
-x,y,-z+1/2
x+1/2,-y+1/2,z+1/2
-x+1/2,y+1/2,-z+1/2

loop_
_atom_site_label
_atom_site_type_symbol
_atom_site_fract_x
_atom_site_fract_y
_atom_site_fract_z
_atom_site_U_iso_or_equiv
_atom_site_occupancy
_atom_site_adp_type
_atom_site_refinement_flags_posn
_atom_site_refinement_flags_adp
_atom_site_refinement_flags_occupancy
N1 N 0.67277(3) 0.3913(2) 0.89035(6) 0.0246 1.0000 Uani . . .
C2 C 0.65226(3) 0.4694(3) 0.89079(7) 0.0234 1.0000 Uani . . .
C3 C 0.64832(4) 0.3450(3) 0.91978(8) 0.0281 1.0000 Uani . . .
C4 C 0.66669(4) 0.1854(3) 0.93843(8) 0.0312 1.0000 Uani . . .
C5 C 0.68150(4) 0.2177(3) 0.92151(7) 0.0279 1.0000 Uani . . .
C6 C 0.63544(3) 0.6404(3) 0.85661(7) 0.0245 1.0000 Uani . . .
C7 C 0.62464(4) 0.6439(3) 0.79549(7) 0.0255 1.0000 Uani . . .
N8 N 0.61042(3) 0.8235(2) 0.76730(6) 0.0247 1.0000 Uani . . .
C9 C 0.62032(4) 1.0102(3) 0.78118(7) 0.0293 1.0000 Uani . . .
N10 N 0.60206(3) 1.1426(2) 0.74826(7) 0.0316 1.0000 Uani . . .
C11 C 0.57856(4) 1.0356(3) 0.70997(8) 0.0296 1.0000 Uani . . .
C12 C 0.58337(4) 0.8394(3) 0.72149(7) 0.0263 1.0000 Uani . . .
N13 N 0.56562(3) 0.6926(2) 0.69214(7) 0.0356 1.0000 Uani . . .
C14 C 0.54159(4) 0.7623(3) 0.64803(10) 0.0504 1.0000 Uani . . .
N15 N 0.53375(4) 0.9464(3) 0.63085(9) 0.0528 1.0000 Uani . . .
C16 C 0.55226(4) 1.0893(3) 0.66161(9) 0.0405 1.0000 Uani . . .
N17 N 0.54463(4) 1.2727(3) 0.64443(9) 0.0556 1.0000 Uani . . .
C18 C 0.62713(5) 0.3637(3) 0.92620(10) 0.0364 1.0000 Uani . . .
C19 C 0.63283(5) 0.3844(3) 0.97850(11) 0.0434 1.0000 Uani . . .
C20 C 0.61246(7) 0.3953(3) 0.98327(14) 0.0573 1.0000 Uani . . .
C21 C 0.58581(7) 0.3895(4) 0.93484(17) 0.0674 1.0000 Uani . . .
C22 C 0.57944(6) 0.3692(4) 0.88270(15) 0.0631 1.0000 Uani . . .
C23 C 0.59994(5) 0.3542(4) 0.87833(12) 0.0481 1.0000 Uani . . .
N24 N 0.66100(5) 0.4007(3) 1.03142(9) 0.0499 1.0000 Uani . . .
O25 O 0.66598(5) 0.3483(3) 1.07565(9) 0.0750 1.0000 Uani . . .
O26 O 0.67825(5) 0.4654(3) 1.02976(8) 0.0730 1.0000 Uani . . .
S27 S 0.697497(8) 0.53883(6) 0.902936(17) 0.0255 1.0000 Uani . . .
C28 C 0.71731(3) 0.5966(3) 0.97536(7) 0.0247 1.0000 Uani . . .
C29 C 0.74326(4) 0.5196(3) 1.01311(8) 0.0261 1.0000 Uani . . .
C30 C 0.75905(4) 0.5700(3) 1.06990(7) 0.0269 1.0000 Uani . . .
C31 C 0.74911(4) 0.6941(3) 1.08920(8) 0.0279 1.0000 Uani . . .
C32 C 0.72289(4) 0.7684(3) 1.05021(8) 0.0330 1.0000 Uani . . .
C33 C 0.70689(4) 0.7215(3) 0.99324(8) 0.0320 1.0000 Uani . . .
C34 C 0.76635(4) 0.7477(3) 1.15097(8) 0.0365 1.0000 Uani . . .
O35 O 0.71315(3) 0.4219(2) 0.89437(6) 0.0336 1.0000 Uani . . .
O36 O 0.68373(3) 0.7092(2) 0.86971(6) 0.0335 1.0000 Uani . . .
O37 O 0.62879(3) 0.7593(2) 0.87507(6) 0.0359 1.0000 Uani . . .
N101 N 0.65266(3) 0.1003(2) 0.70192(6) 0.0245 1.0000 Uani . . .
C102 C 0.63726(3) 0.1811(3) 0.64699(7) 0.0240 1.0000 Uani . . .
C103 C 0.63691(3) 0.0521(3) 0.61257(7) 0.0257 1.0000 Uani . . .
C104 C 0.65284(4) -0.1129(3) 0.64652(8) 0.0283 1.0000 Uani . . .
C105 C 0.66257(4) -0.0790(3) 0.70029(8) 0.0271 1.0000 Uani . . .
C106 C 0.62041(4) 0.3585(3) 0.62793(7) 0.0259 1.0000 Uani . . .
C107 C 0.60051(4) 0.3719(3) 0.64009(7) 0.0273 1.0000 Uani . . .
N108 N 0.58448(3) 0.5472(2) 0.61490(6) 0.0284 1.0000 Uani D . .
C109 C 0.59294(4) 0.7348(3) 0.63215(8) 0.0322 1.0000 Uani . . .
N110 N 0.57550(3) 0.8662(2) 0.59610(7) 0.0341 1.0000 Uani D . .
C111 C 0.55287(13) 0.7619(7) 0.5517(3) 0.0315 0.487(6) Uani D U P
C112 C 0.55802(19) 0.5649(17) 0.5647(4) 0.0302 0.487(6) Uani D U P
N113 N 0.54092(11) 0.4132(8) 0.5343(2) 0.0390 0.487(6) Uani D U P
C114 C 0.51720(11) 0.4829(7) 0.4890(2) 0.0508 0.487(6) Uani D U P
N115 N 0.50964(10) 0.6674(7) 0.4713(2) 0.0462 0.487(6) Uani D U P
C116 C 0.52728(18) 0.8118(15) 0.5021(4) 0.0340 0.487(6) Uani D U P
N117 N 0.5198(4) 0.994(2) 0.4842(8) 0.0423 0.487(6) Uani D U P
C118 C 0.62025(4) 0.0742(3) 0.55006(8) 0.0294 1.0000 Uani . . .
C119 C 0.63110(4) 0.0946(3) 0.52235(8) 0.0330 1.0000 Uani . . .
C120 C 0.61522(5) 0.1113(3) 0.46382(9) 0.0439 1.0000 Uani . . .
C121 C 0.58731(6) 0.1110(3) 0.43158(9) 0.0520 1.0000 Uani . . .
C122 C 0.57579(5) 0.0927(4) 0.45757(9) 0.0502 1.0000 Uani . . .
C123 C 0.59196(4) 0.0724(3) 0.51593(8) 0.0383 1.0000 Uani . . .
N124 N 0.66076(4) 0.1074(2) 0.55550(8) 0.0379 1.0000 Uani . . .
O125 O 0.67055(4) 0.0357(3) 0.53516(10) 0.0676 1.0000 Uani . . .
O126 O 0.67448(3) 0.1889(3) 0.60143(7) 0.0479 1.0000 Uani . . .
S127 S 0.672642(8) 0.23654(6) 0.761591(17) 0.0247 1.0000 Uani . . .
C128 C 0.70217(4) 0.2817(3) 0.76921(7) 0.0266 1.0000 Uani . . .
C129 C 0.72726(4) 0.2354(3) 0.82048(8) 0.0281 1.0000 Uani . . .
C130 C 0.75075(4) 0.2720(3) 0.82751(8) 0.0320 1.0000 Uani . . .
C131 C 0.74946(4) 0.3532(3) 0.78407(9) 0.0334 1.0000 Uani . . .
C132 C 0.72389(4) 0.3985(3) 0.73288(8) 0.0344 1.0000 Uani . . .
C133 C 0.70021(4) 0.3649(3) 0.72512(8) 0.0315 1.0000 Uani . . .
C134 C 0.77519(5) 0.3934(3) 0.79268(10) 0.0440 1.0000 Uani . . .
O135 O 0.67928(3) 0.1125(2) 0.80628(5) 0.0311 1.0000 Uani . . .
O136 O 0.65807(3) 0.4138(2) 0.74894(5) 0.0327 1.0000 Uani . . .
O137 O 0.62019(3) 0.4763(2) 0.59811(6) 0.0377 1.0000 Uani . . .
C211 C 0.55556(8) 0.75186(10) 0.55113(17) 0.0344 0.513(6) Uani D U P
C212 C 0.56123(18) 0.5556(15) 0.5596(4) 0.0307 0.513(6) Uani D U P
N213 N 0.54692(10) 0.4146(8) 0.5222(2) 0.0391 0.513(6) Uani D U P
C214 C 0.52537(10) 0.4825(7) 0.4728(2) 0.0530 0.513(6) Uani D U P
N215 N 0.51651(10) 0.6657(7) 0.4566(2) 0.0517 0.513(6) Uani D U P
C216 C 0.53193(18) 0.8090(14) 0.4963(4) 0.0397 0.513(6) Uani D U P
N217 N 0.5238(3) 0.993(2) 0.4806(8) 0.0434 0.513(6) Uani D U P
H41 H 0.6676 0.0796 0.9581 0.0372 1.0000 Uiso R . .
H51 H 0.6956 0.1431 0.9283 0.0332 1.0000 Uiso R . .
H71 H 0.6395 0.6252 0.7945 0.0304 1.0000 Uiso R . .
H72 H 0.6122 0.5382 0.7755 0.0304 1.0000 Uiso R . .
H91 H 0.6382 1.0372 0.8110 0.0347 1.0000 Uiso R . .
H141 H 0.5277 0.6681 0.6248 0.0610 1.0000 Uiso R . .
H201 H 0.6173 0.4110 1.0190 0.0684 1.0000 Uiso R . .
H211 H 0.5724 0.3976 0.9380 0.0807 1.0000 Uiso R . .
H221 H 0.5619 0.3589 0.8507 0.0758 1.0000 Uiso R . .
H231 H 0.5955 0.3332 0.8425 0.0563 1.0000 Uiso R . .
H291 H 0.7500 0.4372 0.9992 0.0302 1.0000 Uiso R . .
H301 H 0.7765 0.5205 1.0954 0.0323 1.0000 Uiso R . .
H321 H 0.7163 0.8525 1.0629 0.0395 1.0000 Uiso R . .
H331 H 0.6891 0.7726 0.9672 0.0383 1.0000 Uiso R . .
H341 H 0.7579 0.7069 1.1664 0.0557 1.0000 Uiso R . .
H342 H 0.7686 0.8838 1.1556 0.0555 1.0000 Uiso R . .
H343 H 0.7840 0.6870 1.1726 0.0560 1.0000 Uiso R . .
H1041 H 0.6558 -0.2233 0.6339 0.0342 1.0000 Uiso R . .
H1051 H 0.6742 -0.1557 0.7325 0.0323 1.0000 Uiso R . .
H1071 H 0.6104 0.3706 0.6803 0.0329 1.0000 Uiso R . .
H1072 H 0.5886 0.2592 0.6230 0.0325 1.0000 Uiso R . .
H1091 H 0.6099 0.7637 0.6670 0.0386 1.0000 Uiso R . .
H1201 H 0.6236 0.1246 0.4469 0.0525 1.0000 Uiso R . .
H1211 H 0.5766 0.1252 0.3924 0.0620 1.0000 Uiso R . .
H1221 H 0.5571 0.0945 0.4365 0.0597 1.0000 Uiso R . .
H1231 H 0.5837 0.0547 0.5327 0.0454 1.0000 Uiso R . .
H1291 H 0.7283 0.1818 0.8502 0.0325 1.0000 Uiso R . .
H1301 H 0.7680 0.2411 0.8624 0.0375 1.0000 Uiso R . .
H1321 H 0.7225 0.4523 0.7024 0.0413 1.0000 Uiso R . .
H1331 H 0.6833 0.3989 0.6910 0.0373 1.0000 Uiso R . .
H1341 H 0.7719 0.3987 0.7575 0.0674 1.0000 Uiso R . .
H1342 H 0.7821 0.5185 0.8104 0.0670 1.0000 Uiso R . .
H1343 H 0.7889 0.3005 0.8179 0.0670 1.0000 Uiso R . .
H171 H 0.5552 1.3688 0.6647 0.0666 1.0000 Uiso R . .
H172 H 0.5283 1.2982 0.6121 0.0674 1.0000 Uiso R . .
H1141 H 0.5037 0.3899 0.4662 0.0614 0.487 Uiso R . .
H2141 H 0.5148 0.3879 0.4452 0.0618 0.513 Uiso R . .
H1171 H 0.5297 1.0883 0.5070 0.0497 0.487 Uiso R . .
H1172 H 0.5036 1.0178 0.4537 0.0493 0.487 Uiso R . .
H2171 H 0.5333 1.0873 0.5031 0.0484 0.513 Uiso R . .
H2172 H 0.5086 1.0147 0.4475 0.0484 0.513 Uiso R . .

loop_
_atom_site_aniso_label
_atom_site_aniso_U_11
_atom_site_aniso_U_22
_atom_site_aniso_U_33
_atom_site_aniso_U_23
_atom_site_aniso_U_13
_atom_site_aniso_U_12
N1 0.0215(7) 0.0249(7) 0.0217(7) 0.0004(6) 0.0110(6) 0.0012(6)
C2 0.0244(8) 0.0228(8) 0.0188(7) 0.0001(6) 0.0117(7) 0.0020(7)
C3 0.0341(9) 0.0249(9) 0.0254(8) 0.0021(7) 0.0189(8) 0.0029(7)
C4 0.0410(10) 0.0231(9) 0.0272(9) 0.0061(7) 0.0205(8) 0.0057(8)
C5 0.0272(9) 0.0215(8) 0.0260(8) 0.0023(7) 0.0126(7) 0.0054(7)
C6 0.0228(8) 0.0230(8) 0.0240(8) 0.0025(7) 0.0131(7) 0.0010(7)
C7 0.0227(8) 0.0248(9) 0.0205(8) 0.0030(7) 0.0096(7) 0.0064(7)
N8 0.0191(7) 0.0238(7) 0.0202(7) 0.0048(6) 0.0073(6) 0.0023(6)
C9 0.0201(8) 0.0294(9) 0.0223(8) 0.0023(7) 0.0058(7) -0.0037(7)
N10 0.0260(8) 0.0245(8) 0.0262(7) 0.0035(6) 0.0080(7) -0.0016(6)
C11 0.0236(9) 0.0223(9) 0.0269(9) 0.0029(7) 0.0083(8) 0.0013(7)
C12 0.0208(8) 0.0233(8) 0.0234(8) 0.0030(7) 0.0086(7) 0.0022(7)
N13 0.0239(8) 0.0210(8) 0.0342(8) 0.0024(6) 0.0054(7) 0.0016(6)
C14 0.0277(10) 0.0214(10) 0.0491(13) 0.0001(9) -0.0008(10) -0.0017(8)
N15 0.0255(9) 0.0253(9) 0.0500(11) 0.0025(8) -0.0033(8) 0.0023(7)
C16 0.0283(10) 0.0229(9) 0.0367(10) 0.0023(8) 0.0046(9) 0.0021(8)
N17 0.0312(9) 0.0202(8) 0.0495(11) 0.0050(8) -0.0057(8) 0.0034(7)
C18 0.0510(12) 0.0217(9) 0.0513(12) 0.0091(8) 0.0395(11) 0.0074(8)
C19 0.0757(16) 0.0202(9) 0.0629(14) 0.0053(9) 0.0575(14) 0.0044(10)
C20 0.106(2) 0.0270(11) 0.093(2) 0.0086(12) 0.089(2) 0.0103(12)
C21 0.089(2) 0.0408(14) 0.125(3) 0.0195(16) 0.093(2) 0.0165(14)
C22 0.0582(16) 0.0539(15) 0.096(2) 0.0198(15) 0.0578(17) 0.0110(13)
C23 0.0485(13) 0.0441(13) 0.0631(15) 0.0149(11) 0.0407(13) 0.0089(10)
N24 0.0922(16) 0.0304(9) 0.0556(12) -0.0036(8) 0.0603(13) -0.0053(10)
O25 0.1158(18) 0.0767(14) 0.0628(12) 0.0164(11) 0.0710(14) 0.0053(13)
O26 0.0977(16) 0.0856(15) 0.0484(10) -0.0212(10) 0.0522(11) -0.0483(13)
S27 0.02114(19) 0.0282(2) 0.02117(19) -0.00014(16) 0.01052(16) -0.00070(16)
C28 0.0222(8) 0.0224(8) 0.0230(8) -0.0014(6) 0.0112(7) -0.0014(7)
C29 0.0261(9) 0.0231(8) 0.0279(9) 0.0007(7) 0.0166(8) 0.0020(7)
C30 0.0222(8) 0.0265(9) 0.0243(8) 0.0033(7) 0.0111(7) 0.0026(7)
C31 0.0291(9) 0.0250(9) 0.0259(9) -0.0016(7) 0.0156(8) -0.0033(7)
C32 0.0321(10) 0.0299(10) 0.0345(10) -0.0069(8) 0.0199(8) 0.0009(8)
C33 0.0242(9) 0.0302(9) 0.0319(9) -0.0029(8) 0.0133(8) 0.0044(7)
C34 0.0430(11) 0.0323(10) 0.0278(9) -0.0033(8) 0.0195(9) -0.0010(9)
O35 0.0283(6) 0.0426(8) 0.0301(6) -0.0071(6) 0.0186(6) -0.0025(6)
O36 0.0273(6) 0.0332(7) 0.0278(6) 0.0066(5) 0.0117(6) -0.0025(5)
O37 0.0500(8) 0.0291(7) 0.0364(7) 0.0068(6) 0.0311(7) 0.0123(6)
N101 0.0212(7) 0.0250(7) 0.0212(7) -0.0002(6) 0.0105(6) 0.0006(6)
C102 0.0216(8) 0.0246(8) 0.0226(8) 0.0002(7) 0.0124(7) 0.0002(7)
C103 0.0237(8) 0.0257(9) 0.0264(8) -0.0009(7) 0.0153(7) -0.0005(7)
C104 0.0261(9) 0.0246(9) 0.0314(9) -0.0031(7) 0.0170(8) 0.0013(7)
C105 0.0222(8) 0.0236(9) 0.0278(8) 0.0011(7) 0.0123(7) 0.0025(7)
C106 0.0257(8) 0.0248(9) 0.0198(8) -0.0016(7) 0.0108(7) 0.0016(7)
C107 0.0228(8) 0.0275(9) 0.0233(8) 0.0060(7) 0.0106(7) 0.0076(7)
N108 0.0212(7) 0.0255(8) 0.0264(7) 0.0033(6) 0.0093(6) 0.0059(6)
C109 0.0242(9) 0.0308(10) 0.0270(9) -0.0016(7) 0.0092(8) 0.0011(7)
N110 0.0253(8) 0.0262(8) 0.0327(8) -0.0018(7) 0.0099(7) 0.0011(6)
C111 0.023(3) 0.016(3) 0.039(4) -0.002(3) 0.012(3) 0.005(2)
C112 0.020(3) 0.027(3) 0.027(3) -0.005(2) 0.007(2) 0.006(2)
N113 0.029(3) 0.0212(18) 0.035(3) 0.0017(17) 0.0050(17) 0.0047(17)
C114 0.031(3) 0.024(2) 0.045(3) -0.002(2) 0.000(2) -0.0015(19)
N115 0.026(2) 0.0236(19) 0.043(3) 0.0039(18) -0.0003(17) 0.0015(17)
C116 0.014(3) 0.024(2) 0.039(3) 0.003(2) 0.005(2) 0.006(2)
N117 0.020(4) 0.021(3) 0.049(3) 0.003(2) 0.005(3) 0.004(3)
C118 0.0338(10) 0.0233(9) 0.0263(9) -0.0028(7) 0.0168(8) 0.0013(7)
C119 0.0472(11) 0.0209(9) 0.0338(10) -0.0028(7) 0.0270(9) -0.0014(8)
C120 0.0749(16) 0.0263(10) 0.0359(11) 0.0002(8) 0.0376(12) 0.0012(10)
C121 0.0700(17) 0.0383(12) 0.0250(10) 0.0028(9) 0.0194(11) 0.0101(11)
C122 0.0439(12) 0.0487(14) 0.0304(11) -0.0026(10) 0.0106(10) 0.0080(10)
C123 0.0351(10) 0.0401(11) 0.0287(10) -0.0033(8) 0.0149(9) 0.0032(9)
N124 0.0552(11) 0.0278(8) 0.0486(10) -0.0045(7) 0.0413(10) -0.0067(8)
O125 0.0781(13) 0.0742(13) 0.0923(15) -0.0386(11) 0.0737(13) -0.0281(11)
O126 0.0470(9) 0.0598(10) 0.0420(8) -0.0109(8) 0.0306(8) -0.0097(8)
S127 0.02087(19) 0.0275(2) 0.02024(19) -0.00211(15) 0.01044(16) 0.00041(16)
C128 0.0255(8) 0.0240(8) 0.0255(8) -0.0033(7) 0.0139(7) -0.0010(7)
C129 0.0279(9) 0.0274(9) 0.0249(8) -0.0001(7) 0.0149(8) 0.0011(7)
C130 0.0239(9) 0.0316(10) 0.0307(9) -0.0032(8) 0.0126(8) 0.0002(7)
C131 0.0328(10) 0.0289(10) 0.0394(10) -0.0051(8) 0.0232(9) -0.0047(8)
C132 0.0378(10) 0.0341(10) 0.0321(9) -0.0001(8) 0.0225(9) -0.0065(8)
C133 0.0270(9) 0.0323(10) 0.0259(9) 0.0006(7) 0.0124(8) -0.0030(8)
C134 0.0382(11) 0.0427(12) 0.0541(13) -0.0006(10) 0.0306(11) -0.0066(9)
O135 0.0260(6) 0.0404(7) 0.0215(6) 0.0002(5) 0.0125(5) -0.0021(6)
O136 0.0267(6) 0.0327(7) 0.0292(6) -0.0061(5) 0.0133(6) 0.0033(5)
O137 0.0531(9) 0.0278(7) 0.0413(8) 0.0067(6) 0.0342(7) 0.0057(6)
C211 0.017(3) 0.026(4) 0.033(3) 0.004(3) 0.003(2) 0.007(2)
C212 0.020(2) 0.019(3) 0.038(3) 0.003(2) 0.011(2) 0.0087(19)
N213 0.027(2) 0.0234(18) 0.035(2) 0.0008(17) 0.0049(16) 0.0028(16)
C214 0.032(3) 0.022(2) 0.045(3) -0.0029(19) -0.004(2) -0.0013(19)
N215 0.028(2) 0.0256(19) 0.042(3) 0.0013(18) -0.0062(17) 0.0028(17)
C216 0.019(3) 0.025(2) 0.050(3) 0.001(2) 0.010(2) 0.003(2)
N217 0.016(4) 0.022(3) 0.047(3) 0.004(2) -0.001(2) 0.006(2)

loop_
_atom_type_symbol
_atom_type_scat_dispersion_real
_atom_type_scat_dispersion_imag
_atom_type_scat_Cromer_Mann_a1
_atom_type_scat_Cromer_Mann_b1
_atom_type_scat_Cromer_Mann_a2
_atom_type_scat_Cromer_Mann_b2
_atom_type_scat_Cromer_Mann_a3
_atom_type_scat_Cromer_Mann_b3
_atom_type_scat_Cromer_Mann_a4
_atom_type_scat_Cromer_Mann_b4
_atom_type_scat_Cromer_Mann_c
_atom_type_scat_source
C 0.0181 0.0091 2.3100 20.8439 1.0200 10.2075 1.5886 0.5687 0.8650 51.6512 0.2156 'International Tables Vol C 4.2.6.8 and 6.1.1.4'
H 0.0000 0.0000 0.4930 10.5109 0.3229 26.1257 0.1402 3.1424 0.0408 57.7998 0.0030 'International Tables Vol C 4.2.6.8 and 6.1.1.4'
N 0.0311 0.0180 12.2126 0.0057 3.1322 9.8933 2.0125 28.9975 1.1663 0.5826 -11.5290 'International Tables Vol C 4.2.6.8 and 6.1.1.4'
O 0.0492 0.0322 3.0485 13.2771 2.2868 5.7011 1.5463 0.3239 0.8670 32.9089 0.2508 'International Tables Vol C 4.2.6.8 and 6.1.1.4'
S 0.3331 0.5567 6.9053 1.4679 5.2034 22.2151 1.4379 0.2536 1.5863 56.1720 0.8669 'International Tables Vol C 4.2.6.8 and 6.1.1.4'

loop_
_geom_angle_atom_site_label_1
_geom_angle_atom_site_label_2
_geom_angle_atom_site_label_3
_geom_angle
_geom_angle_publ_flag
C2 N1 C5 106.80(14) yes
C2 N1 S27 119.68(12) yes
C5 N1 S27 116.37(12) yes
N1 C2 C3 108.33(15) yes
N1 C2 C6 123.53(15) yes
C3 C2 C6 127.40(16) yes
C2 C3 C4 107.57(16) yes
C2 C3 C18 125.80(17) yes
C4 C3 C18 126.43(17) yes
C3 C4 C5 108.21(16) yes
C3 C4 H41 124.5 no
C5 C4 H41 127.3 no
N1 C5 C4 109.05(16) yes
N1 C5 H51 122.0 no
C4 C5 H51 128.9 no
C2 C6 C7 115.89(15) yes
C2 C6 O37 121.28(16) yes
C7 C6 O37 122.49(16) yes
C6 C7 N8 111.51(14) yes
C6 C7 H71 109.9 no
N8 C7 H71 110.4 no
C6 C7 H72 108.4 no
N8 C7 H72 108.6 no
H71 C7 H72 107.8 no
C7 N8 C9 128.61(14) yes
C7 N8 C12 125.51(15) yes
C9 N8 C12 105.83(14) yes
N8 C9 N10 113.95(15) yes
N8 C9 H91 122.1 no
N10 C9 H91 123.9 no
C9 N10 C11 103.48(15) yes
N10 C11 C12 111.05(16) yes
N10 C11 C16 132.18(17) yes
C12 C11 C16 116.64(17) yes
C11 C12 N8 105.68(16) yes
C11 C12 N13 127.44(16) yes
N8 C12 N13 126.79(16) yes
C12 N13 C14 110.02(16) yes
N13 C14 N15 129.82(19) yes
N13 C14 H141 115.7 no
N15 C14 H141 114.4 no
C14 N15 C16 118.17(17) yes
C11 C16 N15 117.90(18) yes
C11 C16 N17 123.68(18) yes
N15 C16 N17 118.42(18) yes
C16 N17 H171 121.4 no
C16 N17 H172 120.2 no
H171 N17 H172 118.5 no
C3 C18 C19 123.8(2) yes
C3 C18 C23 119.20(19) yes
C19 C18 C23 117.0(2) yes
C18 C19 C20 122.4(3) yes
C18 C19 N24 120.9(2) yes
C20 C19 N24 116.6(2) yes
C19 C20 C21 118.9(3) yes
C19 C20 H201 119.1 no
C21 C20 H201 122.0 no
C20 C21 C22 120.3(2) yes
C20 C21 H211 118.8 no
C22 C21 H211 120.9 no
C21 C22 C23 120.6(3) yes
C21 C22 H221 120.7 no
C23 C22 H221 118.7 no
C22 C23 C18 120.9(3) yes
C22 C23 H231 120.4 no
C18 C23 H231 118.7 no
C19 N24 O25 118.0(2) yes
C19 N24 O26 119.16(19) yes
O25 N24 O26 122.8(3) yes
N1 S27 C28 104.12(8) yes
N1 S27 O35 105.87(8) yes
C28 S27 O35 109.20(8) yes
N1 S27 O36 105.51(8) yes
C28 S27 O36 109.43(8) yes
O35 S27 O36 121.27(9) yes
S27 C28 C29 118.98(14) yes
S27 C28 C33 119.41(14) yes
C29 C28 C33 121.59(16) yes
C28 C29 C30 118.68(16) yes
C28 C29 H291 119.4 no
C30 C29 H291 121.9 no
C29 C30 C31 121.10(16) yes
C29 C30 H301 119.3 no
C31 C30 H301 119.6 no
C30 C31 C32 118.84(17) yes
C30 C31 C34 120.79(17) yes
C32 C31 C34 120.38(17) yes
C31 C32 C33 121.00(17) yes
C31 C32 H321 119.0 no
C33 C32 H321 120.0 no
C28 C33 C32 118.80(17) yes
C28 C33 H331 120.9 no
C32 C33 H331 120.3 no
C31 C34 H341 110.6 no
C31 C34 H342 110.7 no
H341 C34 H342 107.1 no
C31 C34 H343 110.9 no
H341 C34 H343 108.2 no
H342 C34 H343 109.2 no
C102 N101 C105 107.19(14) yes
C102 N101 S127 122.59(12) yes
C105 N101 S127 118.54(12) yes
N101 C102 C103 108.38(15) yes
N101 C102 C106 125.22(15) yes
C103 C102 C106 125.56(16) yes
C102 C103 C104 107.58(16) yes
C102 C103 C118 124.64(16) yes
C104 C103 C118 127.45(16) yes
C103 C104 C105 107.91(16) yes
C103 C104 H1041 126.1 no
C105 C104 H1041 125.9 no
N101 C105 C104 108.87(16) yes
N101 C105 H1051 122.4 no
C104 C105 H1051 128.7 no
C102 C106 C107 117.31(15) yes
C102 C106 O137 120.63(17) yes
C107 C106 O137 121.49(16) yes
C106 C107 N108 109.52(15) yes
C106 C107 H1071 109.5 no
N108 C107 H1071 110.9 no
C106 C107 H1072 107.9 no
N108 C107 H1072 109.4 no
H1071 C107 H1072 109.5 no
C107 N108 C109 127.64(15) yes
C107 N108 C112 127.8(5) yes
C109 N108 C112 104.3(5) yes
C107 N108 C212 122.5(4) yes
C109 N108 C212 106.7(4) yes
N108 C109 N110 114.39(16) yes
N108 C109 H1091 121.7 no
N110 C109 H1091 123.9 no
C109 N110 C111 105.2(3) yes
C109 N110 C211 101.25(16) yes
N110 C111 C112 108.3(6) yes
N110 C111 C116 134.7(6) yes
C112 C111 C116 116.9(6) yes
C111 C112 N108 107.5(7) yes
C111 C112 N113 127.7(7) yes
N108 C112 N113 124.7(9) yes
C112 N113 C114 108.6(6) yes
N113 C114 N115 129.7(5) yes
N113 C114 H1141 115.2 no
N115 C114 H1141 115.1 no
C114 N115 C116 119.5(5) yes
C111 C116 N115 117.5(7) yes
C111 C116 N117 123.2(9) yes
N115 C116 N117 119.3(9) yes
C116 N117 H1171 119.2 no
C116 N117 H1172 119.6 no
H1171 N117 H1172 119.6 no
C103 C118 C119 124.09(18) yes
C103 C118 C123 119.29(17) yes
C119 C118 C123 116.62(18) yes
C118 C119 C120 123.3(2) yes
C118 C119 N124 119.99(17) yes
C120 C119 N124 116.67(19) yes
C119 C120 C121 118.3(2) yes
C119 C120 H1201 120.1 no
C121 C120 H1201 121.5 no
C120 C121 C122 120.1(2) yes
C120 C121 H1211 118.6 no
C122 C121 H1211 121.3 no
C121 C122 C123 120.8(2) yes
C121 C122 H1221 120.8 no
C123 C122 H1221 118.4 no
C118 C123 C122 120.9(2) yes
C118 C123 H1231 119.5 no
C122 C123 H1231 119.6 no
C119 N124 O125 117.91(18) yes
C119 N124 O126 119.23(16) yes
O125 N124 O126 122.9(2) yes
N101 S127 C128 104.50(8) yes
N101 S127 O135 105.02(8) yes
C128 S127 O135 109.43(8) yes
N101 S127 O136 105.46(7) yes
C128 S127 O136 109.72(9) yes
O135 S127 O136 121.26(8) yes
S127 C128 C129 118.34(14) yes
S127 C128 C133 120.51(14) yes
C129 C128 C133 121.14(17) yes
C128 C129 C130 119.18(18) yes
C128 C129 H1291 120.2 no
C130 C129 H1291 120.6 no
C129 C130 C131 121.06(18) yes
C129 C130 H1301 120.0 no
C131 C130 H1301 119.0 no
C130 C131 C132 118.50(18) yes
C130 C131 C134 120.28(19) yes
C132 C131 C134 121.20(19) yes
C131 C132 C133 121.40(18) yes
C131 C132 H1321 119.8 no
C133 C132 H1321 118.8 no
C128 C133 C132 118.71(18) yes
C128 C133 H1331 120.9 no
C132 C133 H1331 120.4 no
C131 C134 H1341 111.6 no
C131 C134 H1342 108.7 no
H1341 C134 H1342 107.1 no
C131 C134 H1343 110.8 no
H1341 C134 H1343 111.6 no
H1342 C134 H1343 106.8 no
N110 C211 C112 113.0(5) yes
N110 C211 C212 114.0(4) yes
N110 C211 C216 129.1(4) yes
C212 C211 C216 116.5(6) yes
C211 C212 N108 102.8(7) yes
C211 C212 N213 127.0(7) yes
N108 C212 N213 130.2(8) yes
C212 N213 C214 111.8(6) yes
N213 C214 N215 129.9(5) yes
N213 C214 H2141 114.5 no
N215 C214 H2141 115.6 no
C214 N215 C216 117.0(5) yes
C211 C216 N215 117.9(7) yes
C211 C216 N217 124.3(9) yes
N215 C216 N217 117.8(9) yes
C216 N217 H2171 121.1 no
C216 N217 H2172 118.7 no
H2171 N217 H2172 120.2 no

loop_
_geom_bond_atom_site_label_1
_geom_bond_atom_site_label_2
_geom_bond_distance
_geom_bond_publ_flag
N1 C2 1.416(2) yes
N1 C5 1.403(2) yes
N1 S27 1.6968(15) yes
C2 C3 1.361(3) yes
C2 C6 1.483(2) yes
C3 C4 1.432(3) yes
C3 C18 1.482(3) yes
C4 C5 1.346(3) yes
C4 H41 0.920 no
C5 H51 0.935 no
C6 C7 1.521(2) yes
C6 O37 1.209(2) yes
C7 N8 1.448(2) yes
C7 H71 0.969 no
C7 H72 0.956 no
N8 C9 1.374(2) yes
N8 C12 1.368(2) yes
C9 N10 1.306(2) yes
C9 H91 0.916 no
N10 C11 1.387(2) yes
C11 C12 1.380(3) yes
C11 C16 1.406(3) yes
C12 N13 1.346(2) yes
N13 C14 1.328(3) yes
C14 N15 1.340(3) yes
C14 H141 0.952 no
N15 C16 1.353(3) yes
C16 N17 1.335(3) yes
N17 H171 0.862 no
N17 H172 0.883 no
C18 C19 1.397(3) yes
C18 C23 1.386(3) yes
C19 C20 1.391(3) yes
C19 N24 1.468(3) yes
C20 C21 1.370(5) yes
C20 H201 0.928 no
C21 C22 1.373(5) yes
C21 H211 0.914 no
C22 C23 1.393(3) yes
C22 H221 0.907 no
C23 H231 0.949 no
N24 O25 1.225(3) yes
N24 O26 1.212(3) yes
S27 C28 1.7557(17) yes
S27 O35 1.4250(14) yes
S27 O36 1.4287(14) yes
C28 C29 1.384(2) yes
C28 C33 1.388(3) yes
C29 C30 1.384(2) yes
C29 H291 0.954 no
C30 C31 1.393(3) yes
C30 H301 0.927 no
C31 C32 1.392(3) yes
C31 C34 1.503(2) yes
C32 C33 1.382(3) yes
C32 H321 0.930 no
C33 H331 0.945 no
C34 H341 0.954 no
C34 H342 0.944 no
C34 H343 0.965 no
N101 C102 1.410(2) yes
N101 C105 1.400(2) yes
N101 S127 1.6928(15) yes
C102 C103 1.362(2) yes
C102 C106 1.478(2) yes
C103 C104 1.434(3) yes
C103 C118 1.487(2) yes
C104 C105 1.353(3) yes
C104 H1041 0.922 no
C105 H1051 0.932 no
C106 C107 1.527(2) yes
C106 O137 1.210(2) yes
C107 N108 1.446(2) yes
C107 H1071 0.958 no
C107 H1072 0.973 no
N108 C109 1.369(2) yes
N108 C112 1.385(9) yes
N108 C212 1.366(9) yes
C109 N110 1.307(3) yes
C109 H1091 0.936 no
N110 C111 1.395(6) yes
N110 C211 1.378(3) yes
C111 C112 1.392(12) yes
C111 C116 1.388(10) yes
C112 N113 1.361(11) yes
N113 C114 1.330(7) yes
C114 N115 1.343(7) yes
C114 H1141 0.934 no
N115 C116 1.338(10) yes
C116 N117 1.333(14) yes
N117 H1171 0.862 no
N117 H1172 0.855 no
C118 C119 1.393(3) yes
C118 C123 1.393(3) yes
C119 C120 1.388(3) yes
C119 N124 1.471(3) yes
C120 C121 1.378(4) yes
C120 H1201 0.952 no
C121 C122 1.381(4) yes
C121 H1211 0.931 no
C122 C123 1.384(3) yes
C122 H1221 0.924 no
C123 H1231 0.942 no
N124 O125 1.224(2) yes
N124 O126 1.218(2) yes
S127 C128 1.7639(19) yes
S127 O135 1.4242(14) yes
S127 O136 1.4286(14) yes
C128 C129 1.387(3) yes
C128 C133 1.389(3) yes
C129 C130 1.389(3) yes
C129 H1291 0.940 no
C130 C131 1.388(3) yes
C130 H1301 0.949 no
C131 C132 1.398(3) yes
C131 C134 1.507(3) yes
C132 C133 1.386(3) yes
C132 H1321 0.951 no
C133 H1331 0.933 no
C134 H1341 0.950 no
C134 H1342 0.961 no
C134 H1343 0.955 no
C211 C212 1.380(10) yes
C211 C216 1.421(10) yes
C212 N213 1.323(10) yes
N213 C214 1.321(7) yes
C214 N215 1.341(7) yes
C214 H2141 0.929 no
N215 C216 1.374(10) yes
C216 N217 1.336(13) yes
N217 H2171 0.856 no
N217 H2172 0.856 no

loop_
_geom_hbond_atom_site_label_D
_geom_hbond_atom_site_label_H
_geom_hbond_atom_site_label_A
_geom_hbond_site_symmetry_A
_geom_hbond_angle_DHA
_geom_hbond_distance_DH
_geom_hbond_distance_HA
_geom_hbond_distance_DA
_geom_hbond_publ_flag
N17 H171 N13 1_565 155 0.862 2.324 3.128(5) yes
N17 H172 N115 2_676 172 0.883 2.134 3.011(5) yes
N17 H172 N215 2_676 164 0.883 2.235 3.095(5) yes
N117 H1171 N113 1_565 155 0.862 2.334 3.137(5) yes
N117 H1171 N213 1_565 150 0.862 2.411 3.185(5) yes
N217 H1171 N113 1_565 150 0.915 2.334 3.158(5) yes
N217 H1171 N213 1_565 136 0.915 2.411 3.136(5) yes
N117 H1172 N15 2_676 169 0.855 2.138 2.981(5) yes
N217 H1172 N15 2_676 151 1.003 2.138 3.052(5) yes
N117 H2171 N113 1_565 141 0.922 2.363 3.137(5) yes
N117 H2171 N213 1_565 150 0.922 2.350 3.185(5) yes
N217 H2171 N113 1_565 155 0.856 2.363 3.158(5) yes
N217 H2171 N213 1_565 153 0.856 2.350 3.136(5) yes
N117 H2172 N15 2_676 148 0.874 2.206 2.981(5) yes
N217 H2172 N15 2_676 169 0.856 2.206 3.052(5) yes

loop_
_geom_torsion_atom_site_label_1
_geom_torsion_atom_site_label_2
_geom_torsion_atom_site_label_3
_geom_torsion_atom_site_label_4
_geom_torsion
_geom_torsion_publ_flag
O135 S127 N101 C102 166.7(2) no
O136 S127 N101 C102 37.5(2) no
C128 S127 N101 C102 -78.2(2) no
O135 S127 N101 C105 -55.0(2) no
O136 S127 N101 C105 175.82(19) no
C128 S127 N101 C105 60.1(2) no
N101 S127 C128 C133 54.70(19) no
N101 S127 C128 C129 -126.45(16) no
O135 S127 C128 C129 -14.42(19) no
O136 S127 C128 C129 120.88(17) no
O135 S127 C128 C133 166.73(16) no
O136 S127 C128 C133 -57.97(19) no
O35 S27 N1 C2 -174.77(13) no
O36 S27 C28 C29 -138.00(19) no
N1 S27 C28 C29 109.59(19) no
O36 S27 N1 C2 -45.06(15) no
C28 S27 N1 C2 70.14(15) no
O35 S27 N1 C5 54.41(16) no
O36 S27 N1 C5 -175.88(15) no
O35 S27 C28 C29 -3.1(2) no
N1 S27 C28 C33 -71.9(2) no
O35 S27 C28 C33 175.44(18) no
C28 S27 N1 C5 -60.68(17) no
O36 S27 C28 C33 40.5(2) no
S127 N101 C102 C103 144.59(18) no
C102 N101 C105 C104 -2.7(3) no
C105 N101 C102 C103 2.3(3) no
C105 N101 C102 C106 172.3(2) no
S127 N101 C102 C106 -45.4(3) no
S127 N101 C105 C104 -146.76(19) no
C212 N108 C107 C106 85.6(7) no
C109 N108 C107 C106 -71.4(3) no
C109 N108 C212 C211 -8.6(9) no
C212 N108 C109 N110 9.0(7) no
C107 N108 C109 N110 168.9(2) no
C109 N108 C212 N213 172.0(12) no
C107 N108 C212 N213 10.8(17) no
C107 N108 C212 C211 -169.8(5) no
C211 N110 C109 N108 -4.7(4) no
C109 N110 C211 C212 -1.3(8) no
C109 N110 C211 C216 -174.0(8) no
O126 N124 C119 C120 143.3(2) no
O125 N124 C119 C118 146.0(2) no
O126 N124 C119 C118 -34.4(3) no
O125 N124 C119 C120 -36.3(3) no
S27 N1 C2 C3 -136.45(15) no
S27 N1 C5 C4 138.87(16) no
C5 N1 C2 C6 -172.29(17) no
C2 N1 C5 C4 2.3(2) no
C5 N1 C2 C3 -1.5(2) no
S27 N1 C2 C6 52.8(2) no
C7 N8 C12 N13 -4.8(4) no
C12 N8 C7 C6 -116.4(2) no
C12 N8 C9 N10 -0.3(3) no
C7 N8 C12 C11 178.4(2) no
C9 N8 C7 C6 60.9(3) no
C9 N8 C12 N13 177.4(2) no
C7 N8 C9 N10 -177.9(2) no
C9 N8 C12 C11 0.6(3) no
C9 N10 C11 C16 -175.2(3) no
C9 N10 C11 C12 0.6(3) no
C11 N10 C9 N8 -0.2(3) no
C14 N13 C12 N8 -175.7(2) no
C214 N213 C212 C211 0.2(16) no
C14 N13 C12 C11 0.4(4) no
C212 N213 C214 N215 -0.4(13) no
C12 N13 C14 N15 0.3(4) no
C214 N213 C212 N108 179.4(11) no
C216 N215 C214 N213 0.9(13) no
C214 N215 C216 N217 178.5(14) no
C14 N15 C16 C11 -0.4(4) no
C14 N15 C16 N17 179.5(3) no
C214 N215 C216 C211 -1.0(14) no
C16 N15 C14 N13 -0.3(5) no
O25 N24 C19 C20 27.7(3) no
O25 N24 C19 C18 -153.8(2) no
O26 N24 C19 C18 26.5(3) no
O26 N24 C19 C20 -152.0(2) no
N101 C102 C106 O137 138.8(2) no
C106 C102 C103 C118 2.9(4) no
N101 C102 C103 C104 -1.1(3) no
C103 C102 C106 O137 -52.9(3) no
C106 C102 C103 C104 -171.0(2) no
N101 C102 C103 C118 172.8(2) no
N101 C102 C106 C107 -49.8(3) no
C103 C102 C106 C107 118.5(2) no
C102 C103 C104 C105 -0.6(3) no
C102 C103 C118 C123 -64.1(3) no
C118 C103 C104 C105 -174.3(3) no
C102 C103 C118 C119 116.8(3) no
C104 C103 C118 C123 108.6(3) no
C104 C103 C118 C119 -70.6(3) no
C103 C104 C105 N101 2.0(3) no
O137 C106 C107 N108 -4.4(2) no
C102 C106 C107 N108 -175.79(15) no
C123 C118 C119 N124 177.03(18) no
C119 C118 C123 C122 -0.9(3) no
C103 C118 C119 C120 178.7(2) no
C103 C118 C119 N124 -3.8(3) no
C123 C118 C119 C120 -0.4(3) no
C103 C118 C123 C122 180.0(2) no
N124 C119 C120 C121 -176.41(18) no
C118 C119 C120 C121 1.1(3) no
C119 C120 C121 C122 -0.6(3) no
C120 C121 C122 C123 -0.7(4) no
C121 C122 C123 C118 1.4(4) no
S127 C128 C133 C132 179.81(16) no
C129 C128 C133 C132 1.0(3) no
C133 C128 C129 C130 -0.4(3) no
S127 C128 C129 C130 -179.25(16) no
C128 C129 C130 C131 -0.2(3) no
C129 C130 C131 C134 179.5(2) no
C129 C130 C131 C132 0.3(3) no
C130 C131 C132 C133 0.3(3) no
C134 C131 C132 C133 -178.9(2) no
C131 C132 C133 C128 -0.9(3) no
N1 C2 C6 O37 -142.8(2) no
C6 C2 C3 C18 -4.4(3) no
N1 C2 C3 C4 0.3(2) no
N1 C2 C3 C18 -174.72(18) no
C6 C2 C3 C4 170.60(18) no
N1 C2 C6 C7 43.8(3) no
C3 C2 C6 O37 48.3(3) no
C3 C2 C6 C7 -125.1(2) no
C2 C3 C18 C23 63.2(3) no
C4 C3 C18 C19 66.9(3) no
C2 C3 C18 C19 -119.0(2) no
C2 C3 C4 C5 1.1(2) no
C18 C3 C4 C5 176.1(2) no
C4 C3 C18 C23 -110.9(3) no
C3 C4 C5 N1 -2.1(2) no
O37 C6 C7 N8 11.4(3) no
C2 C6 C7 N8 -175.3(2) no
N110 C211 C212 N108 6.5(10) no
C212 C211 C216 N217 -178.6(16) no
N10 C11 C12 N8 -0.8(3) no
N10 C11 C12 N13 -177.6(2) no
C16 C11 C12 N8 175.7(2) no
C16 C11 C12 N13 -1.0(4) no
N110 C211 C212 N213 -174.1(10) no
C216 C211 C212 N108 -179.9(8) no
C216 C211 C212 N213 -0.4(17) no
N110 C211 C216 N215 173.4(7) no
N110 C211 C216 N217 -6(2) no
C212 C211 C216 N215 0.9(15) no
N10 C11 C16 N17 -3.3(5) no
C12 C11 C16 N15 1.0(4) no
N10 C11 C16 N15 176.6(3) no
C12 C11 C16 N17 -178.9(3) no
C23 C18 C19 N24 -178.5(2) no
C23 C18 C19 C20 0.0(3) no
C3 C18 C19 N24 3.7(3) no
C3 C18 C19 C20 -177.9(2) no
C3 C18 C23 C22 179.4(2) no
C19 C18 C23 C22 1.4(4) no
N24 C19 C20 C21 177.1(2) no
C18 C19 C20 C21 -1.4(3) no
C19 C20 C21 C22 1.3(4) no
C20 C21 C22 C23 0.0(4) no
C21 C22 C23 C18 -1.4(4) no
S27 C28 C29 C30 178.23(18) no
C33 C28 C29 C30 -0.3(3) no
S27 C28 C33 C32 -178.87(18) no
C29 C28 C33 C32 -0.4(4) no
C28 C29 C30 C31 0.6(4) no
C29 C30 C31 C32 -0.4(4) no
C29 C30 C31 C34 179.8(2) no
C30 C31 C32 C33 -0.3(4) no
C34 C31 C32 C33 179.5(2) no
C31 C32 C33 C28 0.7(4) no

loop_
_platon_squeeze_void_nr
_platon_squeeze_void_average_x
_platon_squeeze_void_average_y
_platon_squeeze_void_average_z
_platon_squeeze_void_volume
_platon_squeeze_void_count_electrons
_platon_squeeze_void_content
1 0.227 0.694 0.052 9 0 ' '
2 0.727 0.194 0.052 9 0 ' '
3 0.500 0.369 0.250 335 53 ' '
4 1.000 0.306 0.250 335 53 ' '
5 0.273 0.194 0.448 9 0 ' '
6 0.773 0.694 0.448 9 0 ' '
7 0.227 0.306 0.552 9 0 ' '
8 0.727 0.806 0.552 9 0 ' '
9 0.500 0.188 0.750 335 53 ' '
10 1.000 0.125 0.750 335 53 ' '
11 0.273 0.805 0.948 9 0 ' '
12 0.773 0.305 0.948 9 0 ' '
